data_4511349
loop_
_publ_author_name
'Zhu, Yuan-Yuan'
'Wu, Jing'
'Li, Chuang'
'Zhu, Jiang'
'Hou, Jun-Li'
'Li, Chang-Zhi'
'Jiang, Xi-Kui'
'Li, Zhan-Ting'

_publ_section_title
;
 F&#x00B7;&#x00B7;&#x00B7;H&#x2212;N and
 MeO&#x00B7;&#x00B7;&#x00B7;H&#x2212;N Hydrogen-Bonding in the Solid
 States of Aromatic Amides and Hydrazides:&#x00A0; A Comparison Study
;
_journal_issue 8
_journal_name_full 'Crystal Growth &amp; Design'
_journal_page_first 1490
_journal_paper_doi 10.1021/cg070257+
_journal_volume 7
_journal_year 2007
_chemical_formula_sum 'C28 H28 N2 O9'
_chemical_formula_weight 536.52
_chemical_name_systematic
; 
 ? 
;
_space_group_IT_number 14
_symmetry_space_group_name_Hall '-P 2ybc'
_symmetry_space_group_name_H-M 'P 1 21/c 1'
_atom_sites_solution_hydrogens geom
_atom_sites_solution_primary direct
_atom_sites_solution_secondary difmap
_audit_creation_method SHELXL-97
_cell_angle_alpha 90.00
_cell_angle_beta 114.532(2)
_cell_angle_gamma 90.00
_cell_formula_units_Z 4
_cell_length_a 18.5875(18)
_cell_length_b 7.3555(7)
_cell_length_c 20.905(2)
_cell_measurement_temperature 293(2)
_cell_volume 2600.1(4)
_computing_structure_refinement 'SHELXL-97 (Sheldrick, 1997)'
_computing_structure_solution 'SHELXS-97 (Sheldrick, 1990)'
_diffrn_ambient_temperature 293(2)
_diffrn_measured_fraction_theta_full 1.000
_diffrn_measured_fraction_theta_max 1.000
_diffrn_radiation_monochromator graphite
_diffrn_radiation_source 'fine-focus sealed tube'
_diffrn_radiation_type MoK\a
_diffrn_radiation_wavelength 0.71073
_diffrn_reflns_av_R_equivalents 0.0708
_diffrn_reflns_av_sigmaI/netI 0.0569
_diffrn_reflns_limit_h_max 17
_diffrn_reflns_limit_h_min -17
_diffrn_reflns_limit_k_max 7
_diffrn_reflns_limit_k_min -7
_diffrn_reflns_limit_l_max 16
_diffrn_reflns_limit_l_min -20
_diffrn_reflns_number 7678
_diffrn_reflns_theta_full 19.99
_diffrn_reflns_theta_max 19.99
_diffrn_reflns_theta_min 1.20
_exptl_absorpt_coefficient_mu 0.103
_exptl_crystal_density_diffrn 1.371
_exptl_crystal_density_method 'not measured'
_exptl_crystal_F_000 1128
_refine_diff_density_max 0.205
_refine_diff_density_min -0.184
_refine_diff_density_rms 0.040
_refine_ls_extinction_method none
_refine_ls_goodness_of_fit_ref 1.083
_refine_ls_hydrogen_treatment mixed
_refine_ls_matrix_type full
_refine_ls_number_parameters 366
_refine_ls_number_reflns 2416
_refine_ls_number_restraints 1
_refine_ls_restrained_S_all 1.083
_refine_ls_R_factor_all 0.0549
_refine_ls_R_factor_gt 0.0422
_refine_ls_shift/su_max 0.026
_refine_ls_shift/su_mean 0.003
_refine_ls_structure_factor_coef Fsqd
_refine_ls_weighting_details 'calc w=1/[\s^2^(Fo^2^)+(0.0652P)^2^+0.0000P] where P=(Fo^2^+2Fc^2^)/3'
_refine_ls_weighting_scheme calc
_refine_ls_wR_factor_gt 0.1078
_refine_ls_wR_factor_ref 0.1292
_reflns_number_gt 1816
_reflns_number_total 2416
_reflns_threshold_expression >2sigma(I)
_cod_data_source_file cg070257%2Bsi20070315_112953.cif
_cod_data_source_block cd26165
_cod_original_cell_volume 2600.2(4)
_cod_database_code 4511349

loop_
_symmetry_equiv_pos_as_xyz
'x, y, z'
'-x, y+1/2, -z+1/2'
'-x, -y, -z'
'x, -y-1/2, z-1/2'

loop_
_atom_site_label
_atom_site_type_symbol
_atom_site_fract_x
_atom_site_fract_y
_atom_site_fract_z
_atom_site_U_iso_or_equiv
_atom_site_adp_type
_atom_site_occupancy
_atom_site_symmetry_multiplicity
_atom_site_calc_flag
_atom_site_refinement_flags
O1 O 0.57865(17) 0.5932(6) 0.05812(16) 0.1332(16) Uani 1 1 d .
O2 O 1.03426(15) 0.8348(5) 0.19969(13) 0.0986(11) Uani 1 1 d .
O3 O 0.5862(2) 0.5403(5) 0.37465(17) 0.1054(11) Uani 1 1 d .
O4 O 0.45873(17) 0.5923(4) 0.33891(14) 0.0929(9) Uani 1 1 d .
O5 O 0.63963(14) 0.6184(3) 0.27228(12) 0.0603(7) Uani 1 1 d .
O6 O 1.19591(17) 0.7999(4) 0.57184(15) 0.0873(10) Uani 1 1 d .
O7 O 1.09244(14) 0.6186(4) 0.51806(11) 0.0634(7) Uani 1 1 d .
O8 O 1.00958(12) 0.7777(3) 0.38803(11) 0.0548(7) Uani 1 1 d .
O9 O 0.81235(12) 0.7553(3) 0.26654(11) 0.0564(7) Uani 1 1 d .
N1 N 0.66893(19) 0.6974(4) 0.15963(17) 0.0591(9) Uani 1 1 d D
N2 N 0.94653(18) 0.7917(4) 0.24672(17) 0.0523(9) Uani 1 1 d .
C1 C 0.7331(2) 0.7328(5) 0.14205(19) 0.0528(10) Uani 1 1 d .
C2 C 0.7272(2) 0.7370(5) 0.07379(18) 0.0566(10) Uani 1 1 d .
H2 H 0.6782 0.7216 0.0362 0.068 Uiso 1 1 calc R
C3 C 0.7939(2) 0.7641(5) 0.06145(17) 0.0528(10) Uani 1 1 d .
C4 C 0.8673(2) 0.7856(5) 0.11741(19) 0.0542(10) Uani 1 1 d .
H4 H 0.9120 0.8029 0.1087 0.065 Uiso 1 1 calc R
C5 C 0.8744(2) 0.7816(4) 0.18625(18) 0.0480(9) Uani 1 1 d .
C6 C 0.8060(2) 0.7605(4) 0.19758(18) 0.0497(9) Uani 1 1 d .
C7 C 0.7871(2) 0.7637(5) -0.01308(17) 0.0709(12) Uani 1 1 d .
H7A H 0.7810 0.6411 -0.0302 0.106 Uiso 1 1 calc R
H7B H 0.8340 0.8156 -0.0140 0.106 Uiso 1 1 calc R
H7C H 0.7419 0.8343 -0.0424 0.106 Uiso 1 1 calc R
C8 C 0.5987(2) 0.6270(6) 0.1196(2) 0.0647(11) Uani 1 1 d .
C9 C 0.5418(2) 0.5935(5) 0.15323(19) 0.0543(10) Uani 1 1 d .
C10 C 0.4648(2) 0.5647(5) 0.1078(2) 0.0677(11) Uani 1 1 d .
H10 H 0.4509 0.5648 0.0596 0.081 Uiso 1 1 calc R
C11 C 0.4072(2) 0.5355(6) 0.1323(2) 0.0761(12) Uani 1 1 d .
H11 H 0.3550 0.5162 0.1009 0.091 Uiso 1 1 calc R
C12 C 0.4278(2) 0.5352(5) 0.2032(2) 0.0695(11) Uani 1 1 d .
H12 H 0.3886 0.5167 0.2193 0.083 Uiso 1 1 calc R
C13 C 0.5044(2) 0.5615(5) 0.2512(2) 0.0572(10) Uani 1 1 d .
C14 C 0.5622(2) 0.5884(5) 0.22553(19) 0.0514(9) Uani 1 1 d .
C15 C 0.5234(3) 0.5629(6) 0.3281(2) 0.0700(12) Uani 1 1 d .
C16 C 0.4726(3) 0.5934(7) 0.4132(2) 0.1168(18) Uani 1 1 d .
H16A H 0.5025 0.4876 0.4360 0.175 Uiso 1 1 calc R
H16B H 0.4228 0.5926 0.4168 0.175 Uiso 1 1 calc R
H16C H 0.5016 0.7007 0.4354 0.175 Uiso 1 1 calc R
C17 C 0.6848(2) 0.4561(6) 0.2980(2) 0.0870(13) Uani 1 1 d .
H17A H 0.6630 0.3877 0.3249 0.130 Uiso 1 1 calc R
H17B H 0.7386 0.4874 0.3273 0.130 Uiso 1 1 calc R
H17C H 0.6830 0.3841 0.2590 0.130 Uiso 1 1 calc R
C18 C 1.0204(2) 0.8070(5) 0.25098(19) 0.0552(10) Uani 1 1 d .
C19 C 1.08813(19) 0.7890(4) 0.32196(18) 0.0481(9) Uani 1 1 d .
C20 C 1.1637(2) 0.7882(5) 0.3229(2) 0.0612(11) Uani 1 1 d .
H20 H 1.1688 0.8000 0.2807 0.073 Uiso 1 1 calc R
C21 C 1.2306(2) 0.7705(5) 0.3840(2) 0.0709(12) Uani 1 1 d .
H21 H 1.2801 0.7701 0.3829 0.085 Uiso 1 1 calc R
C22 C 1.2244(2) 0.7534(5) 0.4472(2) 0.0649(11) Uani 1 1 d .
H22 H 1.2698 0.7426 0.4888 0.078 Uiso 1 1 calc R
C23 C 1.1507(2) 0.7524(4) 0.44893(19) 0.0501(9) Uani 1 1 d .
C24 C 1.08335(19) 0.7730(4) 0.38663(18) 0.0462(9) Uani 1 1 d .
C25 C 1.1497(2) 0.7298(5) 0.5197(2) 0.0563(10) Uani 1 1 d .
C26 C 1.0864(2) 0.5855(6) 0.58417(17) 0.0748(12) Uani 1 1 d .
H26A H 1.1257 0.4986 0.6113 0.112 Uiso 1 1 calc R
H26B H 1.0348 0.5389 0.5749 0.112 Uiso 1 1 calc R
H26C H 1.0947 0.6973 0.6100 0.112 Uiso 1 1 calc R
C27 C 0.9936(2) 0.9406(6) 0.4164(2) 0.0872(14) Uani 1 1 d .
H27A H 1.0382 0.9705 0.4593 0.131 Uiso 1 1 calc R
H27B H 0.9478 0.9235 0.4259 0.131 Uiso 1 1 calc R
H27C H 0.9840 1.0377 0.3832 0.131 Uiso 1 1 calc R
C28 C 0.7949(2) 0.9266(6) 0.28965(18) 0.0767(12) Uani 1 1 d .
H28A H 0.8339 1.0145 0.2915 0.115 Uiso 1 1 calc R
H28B H 0.7957 0.9129 0.3356 0.115 Uiso 1 1 calc R
H28C H 0.7435 0.9670 0.2574 0.115 Uiso 1 1 calc R
H1 H 0.6798(18) 0.708(4) 0.2025(11) 0.057(12) Uiso 1 1 d D
H2A H 0.940(2) 0.775(5) 0.2849(19) 0.077(14) Uiso 1 1 d .

loop_
_atom_site_aniso_label
_atom_site_aniso_U_11
_atom_site_aniso_U_22
_atom_site_aniso_U_33
_atom_site_aniso_U_23
_atom_site_aniso_U_13
_atom_site_aniso_U_12
O1 0.091(2) 0.258(5) 0.056(2) -0.049(2) 0.0371(19) -0.075(3)
O2 0.0731(18) 0.188(3) 0.0503(18) 0.0013(18) 0.0409(16) -0.0294(19)
O3 0.094(2) 0.158(3) 0.071(2) 0.007(2) 0.0411(19) -0.007(2)
O4 0.095(2) 0.122(3) 0.088(2) -0.0009(18) 0.0637(18) -0.0003(19)
O5 0.0533(16) 0.076(2) 0.0506(15) 0.0050(14) 0.0207(14) -0.0034(15)
O6 0.093(2) 0.107(2) 0.0477(18) -0.0040(16) 0.0144(17) -0.0316(18)
O7 0.0618(16) 0.089(2) 0.0465(16) -0.0028(13) 0.0296(13) -0.0111(15)
O8 0.0515(16) 0.0752(19) 0.0475(15) 0.0010(12) 0.0305(12) 0.0015(12)
O9 0.0604(15) 0.076(2) 0.0418(16) -0.0035(12) 0.0305(12) -0.0026(13)
N1 0.055(2) 0.088(3) 0.040(2) -0.0066(18) 0.025(2) -0.0098(18)
N2 0.053(2) 0.072(2) 0.043(2) 0.0018(16) 0.030(2) -0.0024(16)
C1 0.055(3) 0.060(3) 0.047(3) -0.0037(18) 0.025(2) -0.0036(19)
C2 0.063(3) 0.068(3) 0.039(2) 0.0005(18) 0.021(2) -0.004(2)
C3 0.067(3) 0.056(3) 0.041(2) -0.0019(18) 0.027(2) -0.005(2)
C4 0.069(3) 0.057(3) 0.051(3) 0.0009(19) 0.039(2) -0.002(2)
C5 0.056(3) 0.051(2) 0.042(3) 0.0000(17) 0.026(2) -0.0008(18)
C6 0.060(3) 0.058(3) 0.040(2) -0.0017(18) 0.030(2) -0.0042(19)
C7 0.080(3) 0.092(3) 0.045(2) -0.003(2) 0.030(2) -0.014(2)
C8 0.055(3) 0.089(3) 0.050(3) -0.012(2) 0.020(2) -0.015(2)
C9 0.046(2) 0.066(3) 0.050(3) -0.0016(19) 0.019(2) -0.0021(19)
C10 0.054(3) 0.086(3) 0.057(3) -0.003(2) 0.017(2) -0.008(2)
C11 0.046(2) 0.085(3) 0.086(4) -0.002(3) 0.016(3) -0.007(2)
C12 0.065(3) 0.073(3) 0.080(3) 0.002(2) 0.040(3) -0.004(2)
C13 0.055(3) 0.054(3) 0.066(3) 0.001(2) 0.029(3) -0.0027(19)
C14 0.045(2) 0.051(3) 0.058(3) -0.0018(19) 0.021(2) -0.0031(18)
C15 0.078(3) 0.075(3) 0.071(4) 0.001(2) 0.044(3) -0.010(3)
C16 0.139(4) 0.152(5) 0.093(4) -0.008(3) 0.082(3) -0.014(4)
C17 0.065(3) 0.106(4) 0.078(3) 0.024(3) 0.018(2) 0.009(3)
C18 0.063(3) 0.064(3) 0.050(3) -0.0054(19) 0.035(2) -0.010(2)
C19 0.052(2) 0.053(2) 0.049(3) -0.0054(18) 0.031(2) -0.0074(18)
C20 0.063(3) 0.073(3) 0.064(3) -0.010(2) 0.043(3) -0.012(2)
C21 0.049(3) 0.090(3) 0.082(3) -0.010(2) 0.035(3) -0.006(2)
C22 0.054(3) 0.075(3) 0.066(3) -0.007(2) 0.025(2) -0.006(2)
C23 0.048(2) 0.055(3) 0.053(3) -0.0034(19) 0.026(2) -0.0049(18)
C24 0.046(2) 0.050(2) 0.053(3) -0.0053(18) 0.031(2) -0.0043(17)
C25 0.054(3) 0.063(3) 0.051(3) 0.002(2) 0.022(2) 0.002(2)
C26 0.076(3) 0.104(3) 0.052(2) 0.012(2) 0.034(2) -0.002(2)
C27 0.073(3) 0.113(4) 0.086(3) -0.027(3) 0.042(3) 0.017(3)
C28 0.077(3) 0.098(4) 0.063(3) -0.024(2) 0.038(2) -0.004(2)

loop_
_atom_type_symbol
_atom_type_description
_atom_type_scat_dispersion_real
_atom_type_scat_dispersion_imag
_atom_type_scat_source
C C 0.0033 0.0016 'International Tables Vol C Tables 4.2.6.8 and 6.1.1.4'
H H 0.0000 0.0000 'International Tables Vol C Tables 4.2.6.8 and 6.1.1.4'
N N 0.0061 0.0033 'International Tables Vol C Tables 4.2.6.8 and 6.1.1.4'
O O 0.0106 0.0060 'International Tables Vol C Tables 4.2.6.8 and 6.1.1.4'

loop_
_geom_angle_atom_site_label_1
_geom_angle_atom_site_label_2
_geom_angle_atom_site_label_3
_geom_angle
C15 O4 C16 114.0(3)
C14 O5 C17 114.1(3)
C25 O7 C26 117.0(3)
C24 O8 C27 114.2(3)
C6 O9 C28 112.9(3)
C8 N1 C1 128.6(3)
C8 N1 H1 117(2)
C1 N1 H1 114(2)
C18 N2 C5 128.9(3)
C18 N2 H2A 119(2)
C5 N2 H2A 112(2)
C6 C1 C2 119.5(3)
C6 C1 N1 116.6(3)
C2 C1 N1 123.9(4)
C3 C2 C1 120.1(3)
C3 C2 H2 120.0
C1 C2 H2 120.0
C2 C3 C4 120.2(3)
C2 C3 C7 119.7(3)
C4 C3 C7 120.1(3)
C3 C4 C5 120.5(3)
C3 C4 H4 119.8
C5 C4 H4 119.8
C4 C5 C6 118.5(3)
C4 C5 N2 124.9(3)
C6 C5 N2 116.6(3)
C1 C6 C5 121.2(3)
C1 C6 O9 119.6(3)
C5 C6 O9 119.1(3)
C3 C7 H7A 109.5
C3 C7 H7B 109.5
H7A C7 H7B 109.5
C3 C7 H7C 109.5
H7A C7 H7C 109.5
H7B C7 H7C 109.5
O1 C8 N1 122.6(4)
O1 C8 C9 119.7(4)
N1 C8 C9 117.7(3)
C10 C9 C14 118.9(3)
C10 C9 C8 115.8(3)
C14 C9 C8 125.3(3)
C9 C10 C11 121.0(4)
C9 C10 H10 119.5
C11 C10 H10 119.5
C12 C11 C10 119.4(4)
C12 C11 H11 120.3
C10 C11 H11 120.3
C11 C12 C13 122.0(4)
C11 C12 H12 119.0
C13 C12 H12 119.0
C12 C13 C14 117.9(3)
C12 C13 C15 119.8(4)
C14 C13 C15 122.3(4)
O5 C14 C9 119.7(3)
O5 C14 C13 119.4(3)
C9 C14 C13 120.8(3)
O3 C15 O4 122.5(4)
O3 C15 C13 126.7(4)
O4 C15 C13 110.9(4)
O4 C16 H16A 109.5
O4 C16 H16B 109.5
H16A C16 H16B 109.5
O4 C16 H16C 109.5
H16A C16 H16C 109.5
H16B C16 H16C 109.5
O5 C17 H17A 109.5
O5 C17 H17B 109.5
H17A C17 H17B 109.5
O5 C17 H17C 109.5
H17A C17 H17C 109.5
H17B C17 H17C 109.5
O2 C18 N2 122.6(3)
O2 C18 C19 119.2(3)
N2 C18 C19 118.2(3)
C20 C19 C24 117.0(3)
C20 C19 C18 116.1(3)
C24 C19 C18 126.9(3)
C21 C20 C19 122.1(3)
C21 C20 H20 118.9
C19 C20 H20 118.9
C20 C21 C22 119.8(3)
C20 C21 H21 120.1
C22 C21 H21 120.1
C21 C22 C23 120.2(4)
C21 C22 H22 119.9
C23 C22 H22 119.9
C22 C23 C24 119.4(3)
C22 C23 C25 116.4(3)
C24 C23 C25 124.2(3)
O8 C24 C23 119.8(3)
O8 C24 C19 118.7(3)
C23 C24 C19 121.5(3)
O6 C25 O7 123.8(3)
O6 C25 C23 123.8(4)
O7 C25 C23 112.4(3)
O7 C26 H26A 109.5
O7 C26 H26B 109.5
H26A C26 H26B 109.5
O7 C26 H26C 109.5
H26A C26 H26C 109.5
H26B C26 H26C 109.5
O8 C27 H27A 109.5
O8 C27 H27B 109.5
H27A C27 H27B 109.5
O8 C27 H27C 109.5
H27A C27 H27C 109.5
H27B C27 H27C 109.5
O9 C28 H28A 109.5
O9 C28 H28B 109.5
H28A C28 H28B 109.5
O9 C28 H28C 109.5
H28A C28 H28C 109.5
H28B C28 H28C 109.5

loop_
_geom_bond_atom_site_label_1
_geom_bond_atom_site_label_2
_geom_bond_distance
O1 C8 1.207(4)
O2 C18 1.219(4)
O3 C15 1.180(4)
O4 C15 1.330(4)
O4 C16 1.465(4)
O5 C14 1.381(4)
O5 C17 1.430(4)
O6 C25 1.189(4)
O7 C25 1.331(4)
O7 C26 1.453(4)
O8 C24 1.384(3)
O8 C27 1.422(4)
O9 C6 1.398(4)
O9 C28 1.434(4)
N1 C8 1.328(4)
N1 C1 1.411(4)
N1 H1 0.836(18)
N2 C18 1.344(4)
N2 C5 1.412(4)
N2 H2A 0.87(4)
C1 C6 1.385(5)
C1 C2 1.385(5)
C2 C3 1.382(4)
C2 H2 0.9300
C3 C4 1.389(4)
C3 C7 1.510(4)
C4 C5 1.390(4)
C4 H4 0.9300
C5 C6 1.395(4)
C7 H7A 0.9600
C7 H7B 0.9600
C7 H7C 0.9600
C8 C9 1.513(5)
C9 C10 1.366(4)
C9 C14 1.398(4)
C10 C11 1.383(5)
C10 H10 0.9300
C11 C12 1.367(5)
C11 H11 0.9300
C12 C13 1.373(5)
C12 H12 0.9300
C13 C14 1.400(5)
C13 C15 1.496(5)
C16 H16A 0.9600
C16 H16B 0.9600
C16 H16C 0.9600
C17 H17A 0.9600
C17 H17B 0.9600
C17 H17C 0.9600
C18 C19 1.501(5)
C19 C20 1.397(4)
C19 C24 1.396(4)
C20 C21 1.369(5)
C20 H20 0.9300
C21 C22 1.379(5)
C21 H21 0.9300
C22 C23 1.385(4)
C22 H22 0.9300
C23 C24 1.390(4)
C23 C25 1.497(5)
C26 H26A 0.9600
C26 H26B 0.9600
C26 H26C 0.9600
C27 H27A 0.9600
C27 H27B 0.9600
C27 H27C 0.9600
C28 H28A 0.9600
C28 H28B 0.9600
C28 H28C 0.9600

loop_
_geom_hbond_atom_site_label_D
_geom_hbond_atom_site_label_H
_geom_hbond_atom_site_label_A
_geom_hbond_distance_DH
_geom_hbond_distance_HA
_geom_hbond_distance_DA
_geom_hbond_angle_DHA
N2 H2A O9 0.87(4) 2.24(3) 2.706(4) 113(3)
N2 H2A O8 0.87(4) 2.00(3) 2.690(4) 136(3)
N1 H1 O9 0.836(18) 2.29(3) 2.708(4) 111(3)
N1 H1 O5 0.836(18) 2.01(3) 2.691(4) 139(3)

loop_
_geom_torsion_atom_site_label_1
_geom_torsion_atom_site_label_2
_geom_torsion_atom_site_label_3
_geom_torsion_atom_site_label_4
_geom_torsion
C8 N1 C1 C6 -163.3(4)
C8 N1 C1 C2 15.3(6)
C6 C1 C2 C3 1.6(5)
N1 C1 C2 C3 -176.9(3)
C1 C2 C3 C4 0.5(5)
C1 C2 C3 C7 178.5(3)
C2 C3 C4 C5 -0.5(5)
C7 C3 C4 C5 -178.4(3)
C3 C4 C5 C6 -1.7(5)
C3 C4 C5 N2 176.2(3)
C18 N2 C5 C4 0.1(5)
C18 N2 C5 C6 178.1(3)
C2 C1 C6 C5 -3.9(5)
N1 C1 C6 C5 174.7(3)
C2 C1 C6 O9 -179.6(3)
N1 C1 C6 O9 -1.0(5)
C4 C5 C6 C1 4.0(5)
N2 C5 C6 C1 -174.1(3)
C4 C5 C6 O9 179.7(3)
N2 C5 C6 O9 1.6(4)
C28 O9 C6 C1 -85.7(4)
C28 O9 C6 C5 98.5(3)
C1 N1 C8 O1 -5.0(7)
C1 N1 C8 C9 176.6(3)
O1 C8 C9 C10 -14.1(6)
N1 C8 C9 C10 164.4(4)
O1 C8 C9 C14 165.3(4)
N1 C8 C9 C14 -16.3(5)
C14 C9 C10 C11 1.6(5)
C8 C9 C10 C11 -179.0(3)
C9 C10 C11 C12 -0.1(6)
C10 C11 C12 C13 -0.6(6)
C11 C12 C13 C14 -0.2(6)
C11 C12 C13 C15 179.0(4)
C17 O5 C14 C9 -95.8(4)
C17 O5 C14 C13 87.2(4)
C10 C9 C14 O5 -179.6(3)
C8 C9 C14 O5 1.1(5)
C10 C9 C14 C13 -2.5(5)
C8 C9 C14 C13 178.1(3)
C12 C13 C14 O5 178.9(3)
C15 C13 C14 O5 -0.4(5)
C12 C13 C14 C9 1.8(5)
C15 C13 C14 C9 -177.4(3)
C16 O4 C15 O3 -0.2(6)
C16 O4 C15 C13 179.3(3)
C12 C13 C15 O3 160.5(5)
C14 C13 C15 O3 -20.3(6)
C12 C13 C15 O4 -19.0(5)
C14 C13 C15 O4 160.3(3)
C5 N2 C18 O2 8.4(6)
C5 N2 C18 C19 -171.6(3)
O2 C18 C19 C20 -6.1(5)
N2 C18 C19 C20 174.0(3)
O2 C18 C19 C24 174.0(3)
N2 C18 C19 C24 -5.9(5)
C24 C19 C20 C21 0.7(5)
C18 C19 C20 C21 -179.2(3)
C19 C20 C21 C22 -0.2(6)
C20 C21 C22 C23 0.6(5)
C21 C22 C23 C24 -1.5(5)
C21 C22 C23 C25 178.9(3)
C27 O8 C24 C23 72.3(4)
C27 O8 C24 C19 -107.8(3)
C22 C23 C24 O8 -178.1(3)
C25 C23 C24 O8 1.6(5)
C22 C23 C24 C19 2.0(5)
C25 C23 C24 C19 -178.4(3)
C20 C19 C24 O8 178.5(3)
C18 C19 C24 O8 -1.6(5)
C20 C19 C24 C23 -1.6(5)
C18 C19 C24 C23 178.3(3)
C26 O7 C25 O6 1.1(5)
C26 O7 C25 C23 179.5(3)
C22 C23 C25 O6 39.8(5)
C24 C23 C25 O6 -139.9(4)
C22 C23 C25 O7 -138.7(3)
C24 C23 C25 O7 41.7(5)
